data_7004932
loop_
_publ_author_name
'Siedle, Gabriel'
'Lassahn, Paul-Gerhard'
'Lozan, Vasile'
'Janiak, Christoph'
'Kersting, Berthold'

_publ_section_title
;
 Coordination chemistry of dinucleating P2N2S ligands: preparation and
 characterization of cationic palladium complexes.
;
_journal_issue 1
_journal_name_full 'Dalton transactions (Cambridge, England : 2003)'
_journal_page_first 52
_journal_page_last 61
_journal_paper_doi 10.1039/b613789j
_journal_year 2007
_chemical_compound_source
;
Crystals were grown by slow evaporation of a mixed acetonitrile/ethanol
solution
;
_chemical_formula_structural
;
[(L3)Pd2(CN)2](ClO4)
;
_chemical_formula_sum 'C44 H47 Cl N4 O5 P2 Pd2 S'
_chemical_formula_weight 1054.11
_space_group_IT_number 14
_symmetry_cell_setting monoclinic
_symmetry_space_group_name_Hall '-P 2ybc'
_symmetry_space_group_name_H-M 'P 1 21/c 1'
_atom_sites_solution_hydrogens geom
_atom_sites_solution_primary direct
_atom_sites_solution_secondary difmap
_cell_angle_alpha 90.00
_cell_angle_beta 115.18(3)
_cell_angle_gamma 90.00
_cell_formula_units_Z 4
_cell_length_a 19.193(4)
_cell_length_b 14.913(3)
_cell_length_c 17.329(4)
_cell_measurement_temperature 180(2)
_cell_volume 4489(2)
_diffrn_ambient_temperature 293(2)
_diffrn_measured_fraction_theta_full 0.923
_diffrn_measured_fraction_theta_max 0.923
_diffrn_measurement_device_type 'BRUKER AXS'
_diffrn_measurement_method hemisphere
_diffrn_radiation_monochromator graphite
_diffrn_radiation_source 'fine-focus sealed tube'
_diffrn_radiation_type MoK\a
_diffrn_radiation_wavelength 0.71073
_diffrn_reflns_av_R_equivalents 0.0796
_diffrn_reflns_av_sigmaI/netI 0.0882
_diffrn_reflns_limit_h_max 26
_diffrn_reflns_limit_h_min -25
_diffrn_reflns_limit_k_max 20
_diffrn_reflns_limit_k_min -20
_diffrn_reflns_limit_l_max 22
_diffrn_reflns_limit_l_min -23
_diffrn_reflns_number 40331
_diffrn_reflns_theta_full 29.01
_diffrn_reflns_theta_max 29.01
_diffrn_reflns_theta_min 1.17
_exptl_absorpt_coefficient_mu 1.027
_exptl_absorpt_correction_T_max 1.00
_exptl_absorpt_correction_T_min 0.83
_exptl_absorpt_correction_type empirical
_exptl_crystal_colour yellow
_exptl_crystal_density_diffrn 1.560
_exptl_crystal_density_method 'not measured'
_exptl_crystal_description block
_exptl_crystal_F_000 2136
_exptl_crystal_size_max 0.25
_exptl_crystal_size_mid 0.25
_exptl_crystal_size_min 0.25
_refine_diff_density_max 0.901
_refine_diff_density_min -0.660
_refine_diff_density_rms 0.116
_refine_ls_extinction_method none
_refine_ls_goodness_of_fit_ref 0.921
_refine_ls_hydrogen_treatment constr
_refine_ls_matrix_type full
_refine_ls_number_parameters 520
_refine_ls_number_reflns 11031
_refine_ls_number_restraints 3
_refine_ls_restrained_S_all 0.921
_refine_ls_R_factor_all 0.1080
_refine_ls_R_factor_gt 0.0478
_refine_ls_shift/su_max 0.001
_refine_ls_shift/su_mean 0.000
_refine_ls_structure_factor_coef Fsqd
_refine_ls_weighting_details 'calc w=1/[\s^2^(Fo^2^)+(0.0650P)^2^+0.0000P] where P=(Fo^2^+2Fc^2^)/3'
_refine_ls_weighting_scheme calc
_refine_ls_wR_factor_gt 0.1076
_refine_ls_wR_factor_ref 0.1370
_reflns_number_gt 5931
_reflns_number_total 11031
_reflns_threshold_expression >2sigma(I)
_cod_data_source_file b613789j.txt
_cod_data_source_block 10
_cod_original_cell_volume 4488.7(16)
_cod_original_sg_symbol_H-M P21/c
_cod_database_code 7004932

loop_
_symmetry_equiv_pos_as_xyz
'x, y, z'
'-x, y+1/2, -z+1/2'
'-x, -y, -z'
'x, -y-1/2, z-1/2'

loop_
_atom_site_label
_atom_site_type_symbol
_atom_site_fract_x
_atom_site_fract_y
_atom_site_fract_z
_atom_site_U_iso_or_equiv
_atom_site_adp_type
_atom_site_occupancy
_atom_site_symmetry_multiplicity
_atom_site_calc_flag
_atom_site_refinement_flags
_atom_site_disorder_assembly
_atom_site_disorder_group
Pd1 Pd 0.23414(2) 0.92027(3) 0.24530(2) 0.03979(12) Uani 1 1 d . . .
Pd2 Pd 0.10934(2) 0.69704(3) 0.28979(2) 0.03644(11) Uani 1 1 d . . .
S S 0.19783(10) 0.81475(11) 0.31961(9) 0.0669(5) Uani 1 1 d . . .
P1 P 0.27362(8) 1.03154(10) 0.18443(9) 0.0479(4) Uani 1 1 d . . .
P2 P 0.03775(8) 0.57424(9) 0.28092(8) 0.0410(3) Uani 1 1 d . . .
N1 N 0.3403(2) 0.9333(3) 0.3448(3) 0.0435(10) Uani 1 1 d . . .
N2 N 0.0946(2) 0.7262(3) 0.3960(2) 0.0372(9) Uani 1 1 d . . .
N3 N 0.0789(3) 0.9006(4) 0.0848(3) 0.0698(15) Uani 1 1 d . . .
N4 N 0.1043(3) 0.6419(4) 0.1160(3) 0.0750(17) Uani 1 1 d . . .
C1 C 0.2464(3) 0.8325(3) 0.4291(3) 0.0384(11) Uani 1 1 d . . .
C2 C 0.2137(3) 0.8072(3) 0.4857(3) 0.0384(11) Uani 1 1 d . . .
C3 C 0.2540(3) 0.8229(3) 0.5728(3) 0.0440(12) Uani 1 1 d . . .
H3 H 0.2306 0.8068 0.6080 0.053 Uiso 1 1 calc R . .
C4 C 0.3255(3) 0.8601(4) 0.6100(3) 0.0476(13) Uani 1 1 d . . .
C5 C 0.3571(3) 0.8828(4) 0.5550(3) 0.0480(13) Uani 1 1 d . . .
H5 H 0.4066 0.9066 0.5781 0.058 Uiso 1 1 calc R . .
C6 C 0.3197(3) 0.8726(3) 0.4660(3) 0.0403(11) Uani 1 1 d . . .
C7 C 0.3631(3) 0.9094(4) 0.4223(3) 0.0460(13) Uani 1 1 d . . .
H7 H 0.4155 0.9168 0.4560 0.055 Uiso 1 1 calc R . .
C8 C 0.3978(3) 0.9788(4) 0.3217(3) 0.0547(15) Uani 1 1 d . . .
H8A H 0.4117 0.9404 0.2853 0.066 Uiso 1 1 calc R . .
H8B H 0.4440 0.9925 0.3726 0.066 Uiso 1 1 calc R . .
C9 C 0.3609(3) 1.0640(4) 0.2754(4) 0.0563(15) Uani 1 1 d . . .
H9A H 0.3955 1.0951 0.2567 0.068 Uiso 1 1 calc R . .
H9B H 0.3490 1.1036 0.3125 0.068 Uiso 1 1 calc R . .
C10 C 0.1387(3) 0.7671(3) 0.4635(3) 0.0396(11) Uani 1 1 d . . .
H10 H 0.1201 0.7722 0.5049 0.048 Uiso 1 1 calc R . .
C11 C 0.0214(3) 0.6915(4) 0.3929(3) 0.0455(13) Uani 1 1 d . . .
H11A H -0.0217 0.7225 0.3490 0.055 Uiso 1 1 calc R . .
H11B H 0.0194 0.7014 0.4472 0.055 Uiso 1 1 calc R . .
C12 C 0.0169(3) 0.5906(4) 0.3732(3) 0.0504(14) Uani 1 1 d . . .
H12A H -0.0342 0.5682 0.3611 0.061 Uiso 1 1 calc R . .
H12B H 0.0539 0.5583 0.4219 0.061 Uiso 1 1 calc R . .
C13 C 0.3639(3) 0.8797(5) 0.7066(4) 0.0660(18) Uani 1 1 d . . .
C14 C 0.4451(4) 0.9127(6) 0.7358(4) 0.085(2) Uani 1 1 d . . .
H14A H 0.4671 0.9235 0.7961 0.128 Uiso 1 1 calc R . .
H14B H 0.4451 0.9674 0.7065 0.128 Uiso 1 1 calc R . .
H14C H 0.4751 0.8683 0.7233 0.128 Uiso 1 1 calc R . .
C15 C 0.3644(5) 0.7942(6) 0.7536(4) 0.114(3) Uani 1 1 d . . .
H15A H 0.3942 0.8030 0.8137 0.171 Uiso 1 1 calc R . .
H15B H 0.3867 0.7468 0.7341 0.171 Uiso 1 1 calc R . .
H15C H 0.3126 0.7785 0.7430 0.171 Uiso 1 1 calc R . .
C16 C 0.3157(4) 0.9531(7) 0.7238(5) 0.115(3) Uani 1 1 d . . .
H16A H 0.2649 0.9307 0.7100 0.173 Uiso 1 1 calc R . .
H16B H 0.3124 1.0047 0.6893 0.173 Uiso 1 1 calc R . .
H16C H 0.3398 0.9697 0.7830 0.173 Uiso 1 1 calc R . .
C17 C 0.1363(3) 0.9085(4) 0.1442(3) 0.0467(13) Uani 1 1 d . . .
C18 C 0.1088(3) 0.6633(4) 0.1804(4) 0.0507(14) Uani 1 1 d . . .
C101 C 0.3065(3) 0.9984(4) 0.1043(3) 0.0553(15) Uani 1 1 d . . .
C102 C 0.3454(4) 1.0616(5) 0.0789(4) 0.0715(19) Uani 1 1 d . . .
H102 H 0.3504 1.1201 0.0991 0.086 Uiso 1 1 calc R . .
C103 C 0.3766(5) 1.0377(6) 0.0238(4) 0.084(2) Uani 1 1 d . . .
H103 H 0.4040 1.0794 0.0078 0.101 Uiso 1 1 calc R . .
C104 C 0.3672(5) 0.9521(7) -0.0075(5) 0.096(3) Uani 1 1 d . . .
H104 H 0.3887 0.9357 -0.0445 0.115 Uiso 1 1 calc R . .
C105 C 0.3265(5) 0.8907(6) 0.0153(6) 0.103(3) Uani 1 1 d . . .
H105 H 0.3186 0.8333 -0.0080 0.124 Uiso 1 1 calc R . .
C106 C 0.2969(4) 0.9138(5) 0.0733(4) 0.075(2) Uani 1 1 d . . .
H106 H 0.2708 0.8716 0.0906 0.090 Uiso 1 1 calc R . .
C201 C 0.2150(3) 1.1303(4) 0.1417(4) 0.0553(15) Uani 1 1 d . . .
C202 C 0.1513(4) 1.1229(5) 0.0653(4) 0.0710(18) Uani 1 1 d . . .
H202 H 0.1375 1.0670 0.0395 0.085 Uiso 1 1 calc R . .
C203 C 0.1073(4) 1.1966(6) 0.0263(5) 0.083(2) Uani 1 1 d . . .
H203 H 0.0643 1.1909 -0.0256 0.100 Uiso 1 1 calc R . .
C204 C 0.1281(5) 1.2784(6) 0.0652(7) 0.106(3) Uani 1 1 d . . .
H204 H 0.0993 1.3289 0.0389 0.128 Uiso 1 1 calc R . .
C205 C 0.1892(6) 1.2869(6) 0.1406(8) 0.144(5) Uani 1 1 d . . .
H205 H 0.2017 1.3426 0.1672 0.173 Uiso 1 1 calc R . .
C206 C 0.2343(5) 1.2117(5) 0.1791(6) 0.108(3) Uani 1 1 d . . .
H206 H 0.2776 1.2178 0.2306 0.129 Uiso 1 1 calc R . .
C301 C 0.0907(3) 0.4711(4) 0.2996(3) 0.0493(13) Uani 1 1 d . . .
C302 C 0.0544(4) 0.3910(4) 0.3007(4) 0.0614(16) Uani 1 1 d . . .
H302 H 0.0018 0.3901 0.2856 0.074 Uiso 1 1 calc R . .
C303 C 0.0966(5) 0.3124(4) 0.3243(4) 0.0748(19) Uani 1 1 d . . .
H303 H 0.0721 0.2586 0.3242 0.090 Uiso 1 1 calc R . .
C304 C 0.1734(5) 0.3136(5) 0.3475(5) 0.087(2) Uani 1 1 d . . .
H304 H 0.2015 0.2606 0.3643 0.105 Uiso 1 1 calc R . .
C305 C 0.2098(4) 0.3912(5) 0.3465(6) 0.110(3) Uani 1 1 d . . .
H305 H 0.2625 0.3914 0.3619 0.132 Uiso 1 1 calc R . .
C306 C 0.1677(4) 0.4710(5) 0.3223(5) 0.083(2) Uani 1 1 d . . .
H306 H 0.1926 0.5243 0.3217 0.100 Uiso 1 1 calc R . .
C401 C -0.0507(3) 0.5567(3) 0.1883(3) 0.0449(13) Uani 1 1 d . . .
C402 C -0.1212(3) 0.5825(4) 0.1850(4) 0.0544(14) Uani 1 1 d . . .
H402 H -0.1239 0.6075 0.2328 0.065 Uiso 1 1 calc R . .
C403 C -0.1877(4) 0.5711(4) 0.1109(5) 0.0678(18) Uani 1 1 d . . .
H403 H -0.2349 0.5887 0.1091 0.081 Uiso 1 1 calc R . .
C404 C -0.1845(4) 0.5343(4) 0.0407(4) 0.073(2) Uani 1 1 d . . .
H404 H -0.2295 0.5272 -0.0090 0.087 Uiso 1 1 calc R . .
C405 C -0.1155(4) 0.5075(4) 0.0424(4) 0.0692(18) Uani 1 1 d . . .
H405 H -0.1138 0.4818 -0.0057 0.083 Uiso 1 1 calc R . .
C406 C -0.0484(3) 0.5188(4) 0.1156(3) 0.0545(14) Uani 1 1 d . . .
H406 H -0.0016 0.5012 0.1166 0.065 Uiso 1 1 calc R . .
Cl Cl 0.58807(15) 0.83567(18) 0.47624(19) 0.1167(9) Uani 1 1 d . . .
O1 O 0.6494(4) 0.7961(6) 0.5430(7) 0.193(4) Uani 1 1 d . . .
O2 O 0.5582(5) 0.8972(7) 0.5104(6) 0.221(5) Uani 1 1 d . . .
O3 O 0.5365(6) 0.7747(6) 0.4313(6) 0.236(5) Uani 1 1 d . . .
O4 O 0.6134(9) 0.8900(10) 0.4220(10) 0.313(8) Uani 1 1 d . . .
O5 O 0.5752(10) 0.7172(12) 0.7509(9) 0.363(8) Uani 1 1 d D . .
H5B H 0.5891 0.6835 0.8026 0.436 Uiso 1 1 d R . .
C19 C 0.5201(11) 0.6649(17) 0.6868(13) 0.363(8) Uani 1 1 d D . .
H19A H 0.4687 0.6901 0.6640 0.436 Uiso 1 1 calc R . .
H19B H 0.5197 0.6027 0.7029 0.436 Uiso 1 1 calc R . .
C20 C 0.5610(13) 0.6801(16) 0.6310(11) 0.363(8) Uani 1 1 d D . .
H20A H 0.5283 0.7135 0.5815 0.545 Uiso 1 1 calc R . .
H20B H 0.5733 0.6233 0.6138 0.545 Uiso 1 1 calc R . .
H20C H 0.6075 0.7131 0.6621 0.545 Uiso 1 1 calc R . .

loop_
_atom_site_aniso_label
_atom_site_aniso_U_11
_atom_site_aniso_U_22
_atom_site_aniso_U_33
_atom_site_aniso_U_23
_atom_site_aniso_U_13
_atom_site_aniso_U_12
Pd1 0.0402(2) 0.0445(2) 0.0350(2) -0.00146(17) 0.01634(17) -0.01048(18)
Pd2 0.0426(2) 0.0361(2) 0.0349(2) -0.00390(16) 0.02063(17) -0.00740(17)
S 0.0876(12) 0.0768(11) 0.0343(7) -0.0077(7) 0.0240(8) -0.0526(9)
P1 0.0510(8) 0.0517(9) 0.0409(8) 0.0005(6) 0.0194(7) -0.0158(7)
P2 0.0476(8) 0.0367(7) 0.0404(7) -0.0028(6) 0.0205(6) -0.0098(6)
N1 0.038(2) 0.055(3) 0.038(2) 0.002(2) 0.0156(19) -0.008(2)
N2 0.038(2) 0.040(2) 0.037(2) -0.0053(18) 0.0196(19) -0.0040(18)
N3 0.060(3) 0.079(4) 0.053(3) -0.003(3) 0.008(3) -0.014(3)
N4 0.102(4) 0.085(4) 0.060(3) -0.022(3) 0.056(3) -0.036(3)
C1 0.040(3) 0.039(3) 0.037(3) 0.000(2) 0.017(2) -0.003(2)
C2 0.040(3) 0.037(3) 0.037(3) -0.001(2) 0.016(2) 0.002(2)
C3 0.046(3) 0.051(3) 0.037(3) -0.002(2) 0.020(2) -0.004(2)
C4 0.043(3) 0.059(4) 0.038(3) 0.003(3) 0.015(2) -0.003(3)
C5 0.037(3) 0.060(4) 0.041(3) 0.003(3) 0.011(2) -0.008(3)
C6 0.036(3) 0.046(3) 0.038(3) 0.002(2) 0.015(2) 0.000(2)
C7 0.036(3) 0.058(3) 0.043(3) -0.001(3) 0.015(2) -0.008(2)
C8 0.042(3) 0.076(4) 0.047(3) 0.001(3) 0.019(3) -0.015(3)
C9 0.054(3) 0.067(4) 0.048(3) -0.002(3) 0.022(3) -0.027(3)
C10 0.042(3) 0.043(3) 0.038(3) -0.004(2) 0.021(2) -0.001(2)
C11 0.038(3) 0.064(4) 0.042(3) -0.007(3) 0.025(2) -0.011(3)
C12 0.062(4) 0.052(3) 0.045(3) -0.003(3) 0.030(3) -0.021(3)
C13 0.052(4) 0.104(5) 0.037(3) -0.003(3) 0.015(3) -0.014(4)
C14 0.052(4) 0.139(7) 0.047(4) -0.007(4) 0.004(3) -0.023(4)
C15 0.104(6) 0.166(9) 0.046(4) 0.037(5) 0.006(4) -0.040(6)
C16 0.080(5) 0.187(10) 0.071(5) -0.063(6) 0.025(4) -0.014(6)
C17 0.048(3) 0.052(3) 0.041(3) 0.000(2) 0.020(3) -0.010(3)
C18 0.059(4) 0.051(3) 0.051(3) -0.008(3) 0.033(3) -0.017(3)
C101 0.061(4) 0.065(4) 0.040(3) -0.002(3) 0.022(3) -0.010(3)
C102 0.093(5) 0.068(4) 0.067(4) 0.002(3) 0.047(4) -0.017(4)
C103 0.104(6) 0.098(6) 0.066(5) -0.004(4) 0.052(4) -0.021(5)
C104 0.112(7) 0.127(8) 0.069(5) -0.005(5) 0.058(5) -0.013(6)
C105 0.145(8) 0.082(6) 0.118(7) -0.036(5) 0.090(7) -0.042(5)
C106 0.097(5) 0.068(5) 0.075(5) -0.018(4) 0.052(4) -0.023(4)
C201 0.056(4) 0.054(4) 0.059(4) 0.005(3) 0.027(3) -0.013(3)
C202 0.074(5) 0.075(5) 0.068(4) 0.003(4) 0.033(4) 0.001(4)
C203 0.072(5) 0.113(7) 0.072(5) 0.028(5) 0.039(4) 0.018(5)
C204 0.077(6) 0.081(6) 0.164(10) 0.052(6) 0.053(6) 0.013(5)
C205 0.113(8) 0.058(6) 0.208(12) -0.001(7) 0.017(8) -0.010(5)
C206 0.094(6) 0.056(5) 0.133(8) -0.008(5) 0.009(5) -0.011(4)
C301 0.049(3) 0.049(3) 0.042(3) -0.002(2) 0.013(3) -0.009(3)
C302 0.071(4) 0.044(3) 0.075(4) -0.004(3) 0.036(4) -0.002(3)
C303 0.097(6) 0.049(4) 0.079(5) -0.003(3) 0.037(4) -0.001(4)
C304 0.078(5) 0.050(4) 0.101(6) -0.004(4) 0.006(4) 0.011(4)
C305 0.046(4) 0.071(5) 0.174(9) -0.018(5) 0.008(5) 0.004(4)
C306 0.048(4) 0.053(4) 0.124(6) -0.004(4) 0.014(4) -0.004(3)
C401 0.051(3) 0.039(3) 0.043(3) -0.001(2) 0.018(3) -0.010(2)
C402 0.056(4) 0.045(3) 0.062(4) -0.002(3) 0.024(3) -0.009(3)
C403 0.049(4) 0.050(4) 0.089(5) -0.002(4) 0.016(4) -0.010(3)
C404 0.070(5) 0.058(4) 0.061(4) 0.012(3) 0.000(4) -0.021(4)
C405 0.094(5) 0.057(4) 0.049(4) -0.006(3) 0.022(4) -0.022(4)
C406 0.058(4) 0.055(4) 0.049(3) -0.001(3) 0.022(3) -0.012(3)
Cl 0.0913(16) 0.0929(17) 0.125(2) -0.0206(15) 0.0065(15) 0.0131(14)
O1 0.097(5) 0.156(7) 0.273(11) 0.056(7) 0.027(6) 0.040(5)
O2 0.176(8) 0.203(9) 0.190(9) -0.088(8) -0.013(7) 0.074(7)
O3 0.227(10) 0.176(9) 0.205(9) -0.078(7) -0.005(8) -0.095(8)
O4 0.373(19) 0.272(15) 0.304(16) 0.108(13) 0.154(15) -0.023(14)
O5 0.288(14) 0.43(2) 0.325(17) 0.113(16) 0.088(13) -0.069(13)
C19 0.288(14) 0.43(2) 0.325(17) 0.113(16) 0.088(13) -0.069(13)
C20 0.288(14) 0.43(2) 0.325(17) 0.113(16) 0.088(13) -0.069(13)

loop_
_atom_type_symbol
_atom_type_description
_atom_type_scat_dispersion_real
_atom_type_scat_dispersion_imag
_atom_type_scat_source
C C 0.0033 0.0016 'International Tables Vol C Tables 4.2.6.8 and 6.1.1.4'
H H 0.0000 0.0000 'International Tables Vol C Tables 4.2.6.8 and 6.1.1.4'
N N 0.0061 0.0033 'International Tables Vol C Tables 4.2.6.8 and 6.1.1.4'
O O 0.0106 0.0060 'International Tables Vol C Tables 4.2.6.8 and 6.1.1.4'
P P 0.1023 0.0942 'International Tables Vol C Tables 4.2.6.8 and 6.1.1.4'
S S 0.1246 0.1234 'International Tables Vol C Tables 4.2.6.8 and 6.1.1.4'
Cl Cl 0.1484 0.1585 'International Tables Vol C Tables 4.2.6.8 and 6.1.1.4'
Pd Pd -0.9988 1.0072 'International Tables Vol C Tables 4.2.6.8 and 6.1.1.4'

loop_
_geom_angle_atom_site_label_1
_geom_angle_atom_site_label_2
_geom_angle_atom_site_label_3
_geom_angle
_geom_angle_site_symmetry_1
_geom_angle_site_symmetry_3
_geom_angle_publ_flag
C17 Pd1 N1 175.66(19) . . ?
C17 Pd1 P1 91.86(16) . . ?
N1 Pd1 P1 84.96(12) . . ?
C17 Pd1 S 92.05(16) . . ?
N1 Pd1 S 91.34(12) . . ?
P1 Pd1 S 174.41(5) . . ?
C18 Pd2 N2 172.06(19) . . ?
C18 Pd2 P2 88.46(16) . . ?
N2 Pd2 P2 85.37(12) . . ?
C18 Pd2 S 96.38(16) . . ?
N2 Pd2 S 90.43(12) . . ?
P2 Pd2 S 170.83(6) . . ?
C1 S Pd1 110.72(17) . . ?
C1 S Pd2 110.84(17) . . ?
Pd1 S Pd2 138.30(7) . . ?
C201 P1 C9 108.8(3) . . ?
C201 P1 C101 105.4(3) . . ?
C9 P1 C101 104.1(3) . . ?
C201 P1 Pd1 120.95(19) . . ?
C9 P1 Pd1 99.21(18) . . ?
C101 P1 Pd1 116.7(2) . . ?
C401 P2 C301 106.6(2) . . ?
C401 P2 C12 109.1(3) . . ?
C301 P2 C12 106.0(3) . . ?
C401 P2 Pd2 119.81(17) . . ?
C301 P2 Pd2 113.68(19) . . ?
C12 P2 Pd2 100.74(17) . . ?
C7 N1 C8 116.7(4) . . ?
C7 N1 Pd1 129.4(4) . . ?
C8 N1 Pd1 113.8(3) . . ?
C10 N2 C11 116.9(4) . . ?
C10 N2 Pd2 130.1(3) . . ?
C11 N2 Pd2 113.0(3) . . ?
C6 C1 C2 116.6(4) . . ?
C6 C1 S 121.9(4) . . ?
C2 C1 S 121.5(4) . . ?
C3 C2 C1 119.9(5) . . ?
C3 C2 C10 112.9(4) . . ?
C1 C2 C10 127.2(4) . . ?
C4 C3 C2 124.4(5) . . ?
C3 C4 C5 115.3(5) . . ?
C3 C4 C13 120.7(5) . . ?
C5 C4 C13 123.9(5) . . ?
C4 C5 C6 124.4(5) . . ?
C5 C6 C1 119.4(5) . . ?
C5 C6 C7 113.1(4) . . ?
C1 C6 C7 127.4(4) . . ?
N1 C7 C6 129.9(5) . . ?
N1 C8 C9 107.0(4) . . ?
C8 C9 P1 106.8(4) . . ?
N2 C10 C2 129.7(5) . . ?
N2 C11 C12 108.3(4) . . ?
C11 C12 P2 108.3(3) . . ?
C14 C13 C15 109.1(6) . . ?
C14 C13 C16 108.9(6) . . ?
C15 C13 C16 111.2(7) . . ?
C14 C13 C4 112.0(5) . . ?
C15 C13 C4 108.4(6) . . ?
C16 C13 C4 107.2(5) . . ?
N3 C17 Pd1 179.2(6) . . ?
N4 C18 Pd2 176.0(5) . . ?
C106 C101 C102 120.7(6) . . ?
C106 C101 P1 121.5(5) . . ?
C102 C101 P1 117.8(5) . . ?
C103 C102 C101 119.8(7) . . ?
C104 C103 C102 119.8(7) . . ?
C105 C104 C103 120.3(8) . . ?
C104 C105 C106 120.1(7) . . ?
C101 C106 C105 119.2(6) . . ?
C206 C201 C202 119.0(7) . . ?
C206 C201 P1 122.6(6) . . ?
C202 C201 P1 118.3(5) . . ?
C201 C202 C203 121.3(7) . . ?
C204 C203 C202 118.8(8) . . ?
C205 C204 C203 121.0(8) . . ?
C204 C205 C206 119.7(9) . . ?
C201 C206 C205 120.2(8) . . ?
C306 C301 C302 119.0(6) . . ?
C306 C301 P2 121.1(5) . . ?
C302 C301 P2 119.4(4) . . ?
C303 C302 C301 119.9(6) . . ?
C304 C303 C302 120.3(7) . . ?
C303 C304 C305 120.6(7) . . ?
C304 C305 C306 119.7(7) . . ?
C301 C306 C305 120.5(6) . . ?
C402 C401 C406 118.7(5) . . ?
C402 C401 P2 122.3(4) . . ?
C406 C401 P2 119.0(4) . . ?
C403 C402 C401 120.3(6) . . ?
C404 C403 C402 120.3(6) . . ?
C403 C404 C405 120.6(6) . . ?
C404 C405 C406 119.9(6) . . ?
C405 C406 C401 120.2(6) . . ?
O3 Cl O2 112.0(7) . . ?
O3 Cl O1 110.9(6) . . ?
O2 Cl O1 107.0(6) . . ?
O3 Cl O4 111.7(8) . . ?
O2 Cl O4 102.9(8) . . ?
O1 Cl O4 112.0(8) . . ?
O5 C19 C20 90.10(16) . . ?

loop_
_geom_bond_atom_site_label_1
_geom_bond_atom_site_label_2
_geom_bond_distance
_geom_bond_site_symmetry_2
_geom_bond_publ_flag
Pd1 C17 1.956(6) . ?
Pd1 N1 2.043(4) . ?
Pd1 P1 2.2629(14) . ?
Pd1 S 2.3202(14) . ?
Pd2 C18 1.957(6) . ?
Pd2 N2 2.024(4) . ?
Pd2 P2 2.2553(14) . ?
Pd2 S 2.3423(15) . ?
S C1 1.742(5) . ?
P1 C201 1.809(6) . ?
P1 C9 1.811(6) . ?
P1 C101 1.822(6) . ?
P2 C401 1.791(5) . ?
P2 C301 1.795(6) . ?
P2 C12 1.823(5) . ?
N1 C7 1.273(6) . ?
N1 C8 1.488(6) . ?
N2 C10 1.271(6) . ?
N2 C11 1.476(6) . ?
N3 C17 1.150(7) . ?
N4 C18 1.128(6) . ?
C1 C6 1.407(7) . ?
C1 C2 1.422(6) . ?
C2 C3 1.392(7) . ?
C2 C10 1.451(7) . ?
C3 C4 1.361(7) . ?
C4 C5 1.372(7) . ?
C4 C13 1.544(7) . ?
C5 C6 1.405(7) . ?
C6 C7 1.452(7) . ?
C8 C9 1.510(8) . ?
C11 C12 1.537(7) . ?
C13 C14 1.502(8) . ?
C13 C15 1.511(10) . ?
C13 C16 1.543(10) . ?
C101 C106 1.352(8) . ?
C101 C102 1.386(8) . ?
C102 C103 1.371(9) . ?
C103 C104 1.368(11) . ?
C104 C105 1.367(10) . ?
C105 C106 1.394(9) . ?
C201 C206 1.352(9) . ?
C201 C202 1.371(8) . ?
C202 C203 1.375(9) . ?
C203 C204 1.369(12) . ?
C204 C205 1.340(13) . ?
C205 C206 1.401(11) . ?
C301 C306 1.358(8) . ?
C301 C302 1.387(8) . ?
C302 C303 1.384(9) . ?
C303 C304 1.352(10) . ?
C304 C305 1.357(10) . ?
C305 C306 1.398(9) . ?
C401 C402 1.384(8) . ?
C401 C406 1.399(7) . ?
C402 C403 1.382(8) . ?
C403 C404 1.361(9) . ?
C404 C405 1.371(10) . ?
C405 C406 1.379(8) . ?
Cl O3 1.326(7) . ?
Cl O2 1.346(9) . ?
Cl O1 1.384(8) . ?
Cl O4 1.471(13) . ?
O5 C19 1.401(2) . ?
C19 C20 1.498(2) . ?
